data_7049673
loop_
_publ_author_name
'Arumugam, Ramar'
'Shankar, Bhaskaran'
'Soumya, K. R.'
'Sathiyendiran, Malaichamy'

_publ_section_title
;
 fac-Re(CO)<sub>3</sub>-based neutral heteroleptic tetrahedrons.
;
_journal_issue 21
_journal_name_full 'Dalton transactions (Cambridge, England : 2003)'
_journal_page_first 7425
_journal_page_last 7431
_journal_paper_doi 10.1039/c8dt05065a
_journal_volume 48
_journal_year 2019
_chemical_formula_moiety 'C144 H92 N16 O16 Re4'
_chemical_formula_sum 'C144 H92 N16 O16 Re4'
_chemical_formula_weight 3047.13
_space_group_crystal_system orthorhombic
_space_group_IT_number 56
_space_group_name_Hall '-P 2ab 2ac'
_space_group_name_H-M_alt 'P c c n'
_symmetry_space_group_name_Hall '-P 2ab 2ac'
_symmetry_space_group_name_H-M 'P c c n'
_atom_sites_solution_hydrogens geom
_audit_creation_method SHELXL-2018/3
_audit_update_record
;
2019-04-06 deposited with the CCDC.    2019-04-11 downloaded from the CCDC.
;
_cell_angle_alpha 90
_cell_angle_beta 90
_cell_angle_gamma 90
_cell_formula_units_Z 4
_cell_length_a 18.7295(17)
_cell_length_b 24.537(2)
_cell_length_c 34.743(3)
_cell_measurement_reflns_used 9851
_cell_measurement_temperature 296(2)
_cell_measurement_theta_max 24.86
_cell_measurement_theta_min 2.40
_cell_volume 15967(2)
_computing_cell_refinement 'Bruker SAINT'
_computing_data_collection 'Bruker APEX2'
_computing_data_reduction 'Bruker SAINT'
_computing_molecular_graphics 'Bruker SHELXTL'
_computing_publication_material 'Bruker SHELXTL'
_computing_structure_refinement 'SHELXL-2018/3 (Sheldrick, 2018)'
_computing_structure_solution 'SHELXS-97 (Sheldrick 2008)'
_diffrn_ambient_temperature 296(2)
_diffrn_measured_fraction_theta_full 0.996
_diffrn_measured_fraction_theta_max 0.996
_diffrn_measurement_device_type 'Bruker APEX-II CCD'
_diffrn_measurement_method '\f and \w scans'
_diffrn_radiation_type MoK\a
_diffrn_radiation_wavelength 0.71073
_diffrn_reflns_av_R_equivalents 0.1075
_diffrn_reflns_av_unetI/netI 0.0589
_diffrn_reflns_Laue_measured_fraction_full 0.996
_diffrn_reflns_Laue_measured_fraction_max 0.996
_diffrn_reflns_limit_h_max 22
_diffrn_reflns_limit_h_min -21
_diffrn_reflns_limit_k_max 29
_diffrn_reflns_limit_k_min -28
_diffrn_reflns_limit_l_max 41
_diffrn_reflns_limit_l_min -41
_diffrn_reflns_number 116675
_diffrn_reflns_point_group_measured_fraction_full 0.996
_diffrn_reflns_point_group_measured_fraction_max 0.996
_diffrn_reflns_theta_full 25.059
_diffrn_reflns_theta_max 25.059
_diffrn_reflns_theta_min 2.175
_exptl_absorpt_coefficient_mu 3.080
_exptl_absorpt_correction_T_max 0.813
_exptl_absorpt_correction_T_min 0.791
_exptl_absorpt_correction_type multi-scan
_exptl_absorpt_process_details SADABS
_exptl_crystal_colour 'Greenish yellow'
_exptl_crystal_density_diffrn 1.268
_exptl_crystal_description Block
_exptl_crystal_F_000 5984
_exptl_crystal_size_max 0.080
_exptl_crystal_size_mid 0.070
_exptl_crystal_size_min 0.070
_refine_diff_density_max 1.858
_refine_diff_density_min -1.128
_refine_diff_density_rms 0.108
_refine_ls_extinction_method none
_refine_ls_goodness_of_fit_ref 1.052
_refine_ls_hydrogen_treatment constr
_refine_ls_matrix_type full
_refine_ls_number_parameters 811
_refine_ls_number_reflns 14098
_refine_ls_number_restraints 1
_refine_ls_restrained_S_all 1.052
_refine_ls_R_factor_all 0.1056
_refine_ls_R_factor_gt 0.0562
_refine_ls_shift/su_max 0.002
_refine_ls_shift/su_mean 0.000
_refine_ls_structure_factor_coef Fsqd
_refine_ls_weighting_details 'w=1/[\s^2^(Fo^2^)+(0.0270P)^2^+117.5735P] where P=(Fo^2^+2Fc^2^)/3'
_refine_ls_weighting_scheme calc
_refine_ls_wR_factor_gt 0.1130
_refine_ls_wR_factor_ref 0.1408
_reflns_Friedel_coverage 0.000
_reflns_number_gt 8776
_reflns_number_total 14098
_reflns_threshold_expression 'I > 2\s(I)'
_cod_data_source_file c8dt05065a2.cif
_cod_data_source_block Complex1
_cod_depositor_comments 'Adding full bibliography for 7049668--7049673.cif.'
_cod_database_code 7049673
_shelx_shelxl_version_number 2018/3
_shelx_space_group_comment
;
The symmetry employed for this shelxl refinement is uniquely defined
by the following loop, which should always be used as a source of
symmetry information in preference to the above space-group names.
They are only intended as comments.
;
_shelx_estimated_absorpt_t_min 0.791
_shelx_estimated_absorpt_t_max 0.813

loop_
_space_group_symop_operation_xyz
'x, y, z'
'-x+1/2, -y+1/2, z'
'-x, y+1/2, -z+1/2'
'x+1/2, -y, -z+1/2'
'-x, -y, -z'
'x-1/2, y-1/2, -z'
'x, -y-1/2, z-1/2'
'-x-1/2, y, z-1/2'

loop_
_atom_site_label
_atom_site_type_symbol
_atom_site_fract_x
_atom_site_fract_y
_atom_site_fract_z
_atom_site_U_iso_or_equiv
_atom_site_adp_type
_atom_site_occupancy
_atom_site_site_symmetry_order
_atom_site_calc_flag
_atom_site_refinement_flags_posn
_atom_site_refinement_flags_adp
C1 C 0.4980(5) 0.1915(4) 0.5803(2) 0.057(2) Uani 1 1 d . .
C2 C 0.5533(5) 0.1869(5) 0.6070(3) 0.071(3) Uani 1 1 d . .
H2 H 0.592215 0.164232 0.602560 0.086 Uiso 1 1 calc R U
C3 C 0.5476(6) 0.2174(5) 0.6401(3) 0.087(4) Uani 1 1 d . .
H3 H 0.583696 0.215481 0.658473 0.104 Uiso 1 1 calc R U
C4 C 0.4879(7) 0.2516(6) 0.6468(3) 0.093(4) Uani 1 1 d . .
H4 H 0.485581 0.272143 0.669224 0.112 Uiso 1 1 calc R U
C5 C 0.4332(6) 0.2547(5) 0.6204(3) 0.079(3) Uani 1 1 d . .
H5 H 0.393368 0.276456 0.624732 0.095 Uiso 1 1 calc R U
C6 C 0.4400(5) 0.2243(4) 0.5872(2) 0.057(2) Uani 1 1 d . .
C7 C 0.4241(4) 0.1805(4) 0.5308(2) 0.055(2) Uani 1 1 d . .
C8 C 0.3925(5) 0.1639(4) 0.4948(2) 0.058(2) Uani 1 1 d . .
C9 C 0.4083(4) 0.1115(4) 0.4801(2) 0.054(2) Uani 1 1 d . .
C10 C 0.3661(5) 0.0929(5) 0.4492(3) 0.075(3) Uani 1 1 d . .
H10 H 0.373452 0.057885 0.439734 0.090 Uiso 1 1 calc R U
C11 C 0.3150(6) 0.1248(5) 0.4329(3) 0.082(3) Uani 1 1 d . .
H11 H 0.287134 0.110637 0.413123 0.098 Uiso 1 1 calc R U
C12 C 0.3034(5) 0.1769(5) 0.4447(3) 0.072(3) Uani 1 1 d . .
H12 H 0.270260 0.198898 0.432223 0.086 Uiso 1 1 calc R U
C13 C 0.3418(5) 0.1966(4) 0.4756(2) 0.058(2) Uani 1 1 d . .
H13 H 0.334138 0.232130 0.483926 0.069 Uiso 1 1 calc R U
C14 C 0.3208(4) 0.2342(4) 0.5566(2) 0.053(2) Uani 1 1 d . .
C15 C 0.2672(5) 0.1950(4) 0.5577(2) 0.059(2) Uani 1 1 d . .
H15 H 0.278894 0.158184 0.558704 0.070 Uiso 1 1 calc R U
C16 C 0.3040(5) 0.2890(4) 0.5572(3) 0.061(2) Uani 1 1 d . .
H16 H 0.340157 0.315030 0.557217 0.073 Uiso 1 1 calc R U
C17 C 0.6335(6) 0.2577(5) 0.5180(3) 0.083(3) Uani 1 1 d . .
H17 H 0.670563 0.233402 0.513186 0.099 Uiso 1 1 calc R U
C18 C 0.6396(11) 0.2966(8) 0.5470(4) 0.136(7) Uani 1 1 d . .
H18 H 0.681669 0.299034 0.561111 0.164 Uiso 1 1 calc R U
C019 C 0.5717(6) 0.2558(4) 0.4968(3) 0.068(3) Uani 1 1 d . .
C19 C 0.5841(12) 0.3313(9) 0.5548(5) 0.151(8) Uani 1 1 d . .
H19 H 0.587270 0.356091 0.574942 0.181 Uiso 1 1 calc R U
C20 C 0.5240(10) 0.3291(6) 0.5325(4) 0.120(5) Uani 1 1 d . .
H20 H 0.487437 0.353934 0.537025 0.144 Uiso 1 1 calc R U
C21 C 0.5161(7) 0.2912(5) 0.5037(3) 0.091(4) Uani 1 1 d . .
H21 H 0.474305 0.289480 0.489309 0.109 Uiso 1 1 calc R U
C22 C 0.5636(5) 0.2146(4) 0.4645(3) 0.062(2) Uani 1 1 d . .
C23 C 0.5514(5) 0.1414(5) 0.4286(2) 0.063(3) Uani 1 1 d . .
C24 C 0.5427(5) 0.0907(5) 0.4142(3) 0.075(3) Uani 1 1 d . .
H24 H 0.538653 0.060423 0.430179 0.090 Uiso 1 1 calc R U
C25 C 0.5403(6) 0.0863(6) 0.3749(3) 0.094(4) Uani 1 1 d . .
H25 H 0.536193 0.051476 0.364545 0.113 Uiso 1 1 calc R U
C26 C 0.5434(6) 0.1290(6) 0.3500(3) 0.090(4) Uani 1 1 d . .
H26 H 0.540956 0.123218 0.323605 0.108 Uiso 1 1 calc R U
C27 C 0.5504(5) 0.1815(6) 0.3648(3) 0.079(3) Uani 1 1 d . .
H27 H 0.552018 0.211807 0.348758 0.095 Uiso 1 1 calc R U
C28 C 0.5549(5) 0.1866(5) 0.4039(3) 0.062(3) Uani 1 1 d . .
C29 C 0.5695(5) 0.2873(4) 0.4129(3) 0.072(3) Uani 1 1 d . .
H29A H 0.605680 0.287233 0.392929 0.087 Uiso 1 1 calc R U
H29B H 0.586649 0.310116 0.433745 0.087 Uiso 1 1 calc R U
C30 C 0.5011(5) 0.3124(4) 0.3966(2) 0.060(2) Uani 1 1 d . .
C31 C 0.4358(5) 0.2851(4) 0.3981(2) 0.062(3) Uani 1 1 d . .
H31 H 0.432297 0.251499 0.410378 0.075 Uiso 1 1 calc R U
C32 C 0.3768(5) 0.3081(4) 0.3814(3) 0.068(3) Uani 1 1 d . .
H32 H 0.333522 0.289592 0.381885 0.082 Uiso 1 1 calc R U
C33 C 0.3810(5) 0.3595(4) 0.3635(3) 0.066(3) Uani 1 1 d . .
H33 H 0.340669 0.375011 0.352433 0.080 Uiso 1 1 calc R U
C34 C 0.4458(5) 0.3868(4) 0.3627(2) 0.058(2) Uani 1 1 d . .
C35 C 0.5060(5) 0.3623(4) 0.3787(2) 0.062(3) Uani 1 1 d . .
H35 H 0.549937 0.379764 0.377216 0.075 Uiso 1 1 calc R U
C36 C 0.4549(5) 0.4426(4) 0.3442(3) 0.069(3) Uani 1 1 d . .
H36A H 0.478406 0.466761 0.362302 0.083 Uiso 1 1 calc R U
H36B H 0.485547 0.439183 0.321792 0.083 Uiso 1 1 calc R U
C37 C 0.3377(6) 0.4881(4) 0.3577(3) 0.068(3) Uani 1 1 d . .
C38 C 0.3372(7) 0.4910(6) 0.3978(3) 0.101(4) Uani 1 1 d . .
H38 H 0.375725 0.478787 0.412345 0.121 Uiso 1 1 calc R U
C39 C 0.2776(9) 0.5126(6) 0.4148(3) 0.113(5) Uani 1 1 d . .
H39 H 0.274731 0.514767 0.441499 0.136 Uiso 1 1 calc R U
C40 C 0.2210(7) 0.5314(6) 0.3921(4) 0.108(5) Uani 1 1 d . .
H40 H 0.181510 0.546714 0.404127 0.129 Uiso 1 1 calc R U
C41 C 0.2217(5) 0.5279(5) 0.3520(3) 0.074(3) Uani 1 1 d . .
H41 H 0.183173 0.539605 0.337288 0.089 Uiso 1 1 calc R U
C42 C 0.2829(5) 0.5061(4) 0.3351(3) 0.064(3) Uani 1 1 d . .
C43 C 0.3635(4) 0.4748(4) 0.2954(2) 0.051(2) Uani 1 1 d . .
C44 C 0.4070(5) 0.4592(4) 0.2628(2) 0.059(2) Uani 1 1 d . .
C45 C 0.4406(5) 0.4969(5) 0.2400(3) 0.079(3) Uani 1 1 d . .
H45 H 0.432861 0.533912 0.244104 0.095 Uiso 1 1 calc R U
C47 C 0.4857(7) 0.4804(8) 0.2110(4) 0.107(5) Uani 1 1 d . .
H47 H 0.509010 0.506618 0.196260 0.129 Uiso 1 1 calc R U
C48 C 0.4970(6) 0.4266(8) 0.2032(4) 0.105(5) Uani 1 1 d . .
H48 H 0.527338 0.416295 0.183319 0.127 Uiso 1 1 calc R U
C49 C 0.4631(6) 0.3878(6) 0.2252(4) 0.103(4) Uani 1 1 d . .
H49 H 0.469857 0.350958 0.220029 0.123 Uiso 1 1 calc R U
C50 C 0.4191(5) 0.4040(5) 0.2548(3) 0.068(3) Uani 1 1 d . .
H50 H 0.396810 0.377593 0.269796 0.082 Uiso 1 1 calc R U
C51 C 0.1704(5) 0.4234(4) 0.2870(3) 0.059(2) Uani 1 1 d . .
C52 C 0.1354(5) 0.4049(5) 0.3210(3) 0.074(3) Uani 1 1 d . .
H52 H 0.103171 0.427695 0.333409 0.089 Uiso 1 1 calc R U
C53 C 0.1485(6) 0.3538(5) 0.3359(3) 0.078(3) Uani 1 1 d . .
H53 H 0.123443 0.342083 0.357425 0.093 Uiso 1 1 calc R U
C54 C 0.1979(5) 0.3201(4) 0.3193(3) 0.067(3) Uani 1 1 d . .
H54 H 0.207758 0.286291 0.330230 0.081 Uiso 1 1 calc R U
C55 C 0.2330(5) 0.3362(4) 0.2865(2) 0.058(2) Uani 1 1 d . .
H55 H 0.267284 0.313407 0.275676 0.069 Uiso 1 1 calc R U
C56 C 0.2181(4) 0.3860(4) 0.2693(2) 0.050(2) Uani 1 1 d . .
C57 C 0.2497(4) 0.4012(4) 0.2318(2) 0.0499(19) Uani 1 1 d . U
N7 N 0.2732(4) 0.3636(3) 0.20500(19) 0.0584(19) Uani 1 1 d . U
C58 C 0.2917(5) 0.4473(4) 0.1820(2) 0.059(2) Uani 1 1 d . .
C59 C 0.3001(5) 0.3920(4) 0.1739(2) 0.059(2) Uani 1 1 d . .
C60 C 0.3316(6) 0.3738(4) 0.1398(3) 0.068(3) Uani 1 1 d . .
H60 H 0.337124 0.336879 0.134678 0.082 Uiso 1 1 calc R U
C61 C 0.3545(6) 0.4136(5) 0.1138(3) 0.081(3) Uani 1 1 d . .
H61 H 0.376494 0.403208 0.090997 0.097 Uiso 1 1 calc R U
C62 C 0.3445(6) 0.4683(5) 0.1219(3) 0.077(3) Uani 1 1 d . .
H62 H 0.358843 0.494094 0.103869 0.092 Uiso 1 1 calc R U
C63 C 0.3142(6) 0.4858(4) 0.1556(3) 0.069(3) Uani 1 1 d . .
H63 H 0.308919 0.522799 0.160675 0.083 Uiso 1 1 calc R U
C64 C 0.2613(5) 0.3045(4) 0.2036(2) 0.052(2) Uani 1 1 d . .
C65 C 0.3186(5) 0.2705(4) 0.2039(2) 0.053(2) Uani 1 1 d . .
H65 H 0.364600 0.284754 0.204478 0.064 Uiso 1 1 calc R U
C66 C 0.1916(5) 0.2854(4) 0.2033(2) 0.058(2) Uani 1 1 d . .
H66 H 0.153115 0.309310 0.202766 0.069 Uiso 1 1 calc R U
C67 C 0.2977(5) 0.5753(5) 0.2263(3) 0.065(3) Uani 1 1 d . .
C68 C 0.1661(6) 0.5467(4) 0.2071(4) 0.084(3) Uani 1 1 d . .
C69 C 0.1949(6) 0.5907(5) 0.2733(3) 0.084(3) Uani 1 1 d . .
C70 C 0.6470(6) 0.1280(5) 0.5373(3) 0.079(3) Uani 1 1 d . .
C71 C 0.5464(5) 0.0602(5) 0.5610(3) 0.069(3) Uani 1 1 d . .
C72 C 0.6124(6) 0.0475(5) 0.4933(3) 0.069(3) Uani 1 1 d . .
N1 N 0.5586(4) 0.1611(3) 0.4668(2) 0.0550(18) Uani 1 1 d . .
N2 N 0.5604(4) 0.2321(4) 0.4271(2) 0.064(2) Uani 1 1 d . .
N3 N 0.4883(3) 0.1648(3) 0.54389(18) 0.0501(18) Uani 1 1 d . .
N4 N 0.3877(4) 0.4668(3) 0.3325(2) 0.060(2) Uani 1 1 d . .
N5 N 0.2992(4) 0.4990(3) 0.2957(2) 0.0532(19) Uani 1 1 d . .
N6 N 0.2613(4) 0.4520(3) 0.21841(19) 0.0525(18) Uani 1 1 d . .
N8 N 0.3942(4) 0.2171(3) 0.55630(18) 0.0520(18) Uani 1 1 d . .
O1 O 0.4600(3) 0.0800(3) 0.49356(19) 0.0644(17) Uani 1 1 d . .
O2 O 0.6476(5) 0.0144(4) 0.4793(3) 0.114(3) Uani 1 1 d . .
O3 O 0.5381(4) 0.0325(4) 0.5886(2) 0.098(3) Uani 1 1 d . .
O4 O 0.7018(4) 0.1411(4) 0.5491(3) 0.109(3) Uani 1 1 d . .
O6 O 0.1563(3) 0.4726(3) 0.2740(2) 0.0706(18) Uani 1 1 d . .
O7 O 0.3364(4) 0.6063(3) 0.2129(2) 0.092(2) Uani 1 1 d . .
O8 O 0.1287(5) 0.5612(4) 0.1828(3) 0.134(4) Uani 1 1 d . .
O9 O 0.1744(5) 0.6297(4) 0.2883(3) 0.127(4) Uani 1 1 d . .
Re1 Re 0.55722(2) 0.10472(2) 0.51778(2) 0.05966(13) Uani 1 1 d . .
Re2 Re 0.22901(2) 0.52666(2) 0.24770(2) 0.06053(12) Uani 1 1 d . .

loop_
_atom_site_aniso_label
_atom_site_aniso_U_11
_atom_site_aniso_U_22
_atom_site_aniso_U_33
_atom_site_aniso_U_23
_atom_site_aniso_U_13
_atom_site_aniso_U_12
C1 0.046(5) 0.077(7) 0.047(5) 0.011(5) -0.004(4) 0.000(5)
C2 0.061(6) 0.093(8) 0.059(6) 0.002(6) -0.016(5) 0.003(6)
C3 0.067(7) 0.130(11) 0.063(7) -0.003(7) -0.025(6) -0.002(7)
C4 0.100(9) 0.133(11) 0.046(6) -0.014(7) -0.006(6) -0.019(8)
C5 0.069(7) 0.119(10) 0.050(5) -0.020(6) -0.012(5) 0.004(7)
C6 0.056(5) 0.072(7) 0.042(5) -0.004(4) -0.002(4) -0.002(5)
C7 0.045(5) 0.076(7) 0.045(5) 0.011(5) -0.003(4) 0.002(5)
C8 0.050(5) 0.083(8) 0.039(5) 0.010(5) -0.005(4) -0.001(5)
C9 0.039(4) 0.076(7) 0.048(5) -0.011(5) -0.003(4) -0.004(5)
C10 0.068(7) 0.079(8) 0.077(7) -0.019(6) -0.016(5) 0.004(6)
C11 0.082(8) 0.105(10) 0.058(6) -0.015(6) -0.021(6) -0.003(7)
C12 0.069(7) 0.099(9) 0.048(5) 0.000(6) -0.011(5) 0.017(6)
C13 0.060(6) 0.068(7) 0.045(5) -0.004(4) 0.001(4) 0.007(5)
C14 0.033(4) 0.084(7) 0.042(5) 0.001(4) 0.000(3) 0.011(5)
C15 0.056(6) 0.065(7) 0.056(5) 0.006(5) -0.002(4) 0.021(5)
C16 0.045(5) 0.066(7) 0.071(6) -0.008(5) 0.005(4) 0.002(5)
C17 0.073(7) 0.093(9) 0.083(7) 0.021(7) -0.007(6) -0.013(6)
C18 0.167(18) 0.152(17) 0.090(11) -0.009(11) -0.024(11) -0.092(14)
C019 0.085(8) 0.053(6) 0.066(6) 0.006(5) -0.023(6) -0.028(6)
C19 0.17(2) 0.17(2) 0.114(13) -0.046(13) 0.008(14) -0.056(16)
C20 0.167(16) 0.069(9) 0.124(12) -0.028(8) -0.007(11) -0.006(10)
C21 0.083(8) 0.091(10) 0.100(9) -0.027(7) 0.012(7) 0.004(7)
C22 0.051(5) 0.067(7) 0.067(6) -0.004(5) -0.007(5) 0.007(5)
C23 0.048(5) 0.097(9) 0.044(5) 0.007(5) -0.010(4) 0.004(5)
C24 0.072(7) 0.089(9) 0.063(6) -0.012(6) 0.001(5) 0.029(6)
C25 0.078(8) 0.134(12) 0.071(7) -0.039(8) -0.009(6) 0.052(8)
C26 0.086(8) 0.134(12) 0.049(6) -0.010(7) -0.010(6) 0.034(8)
C27 0.068(7) 0.114(10) 0.055(6) 0.024(6) 0.005(5) 0.012(7)
C28 0.044(5) 0.090(8) 0.052(5) 0.003(5) 0.001(4) 0.015(5)
C29 0.060(6) 0.079(8) 0.078(7) 0.030(6) 0.001(5) -0.002(6)
C30 0.051(5) 0.077(7) 0.053(5) 0.010(5) -0.001(4) 0.006(5)
C31 0.046(5) 0.083(7) 0.058(5) 0.014(5) -0.002(4) 0.002(5)
C32 0.052(6) 0.086(8) 0.065(6) 0.004(6) -0.001(5) -0.001(5)
C33 0.057(6) 0.086(8) 0.056(6) 0.010(5) -0.010(5) -0.005(5)
C34 0.049(5) 0.074(7) 0.049(5) 0.005(5) -0.003(4) -0.006(5)
C35 0.046(5) 0.085(8) 0.056(6) 0.014(5) -0.004(4) -0.009(5)
C36 0.065(6) 0.081(8) 0.062(6) 0.009(5) -0.005(5) 0.008(6)
C37 0.071(7) 0.075(8) 0.060(6) -0.007(5) 0.001(5) 0.002(6)
C38 0.121(11) 0.135(12) 0.048(6) 0.002(7) 0.013(7) 0.018(9)
C39 0.141(13) 0.143(13) 0.055(7) -0.019(8) 0.022(8) 0.013(11)
C40 0.090(9) 0.148(13) 0.086(9) -0.032(9) 0.026(7) -0.001(9)
C41 0.060(6) 0.094(8) 0.067(6) -0.015(6) 0.011(5) 0.014(6)
C42 0.056(6) 0.066(7) 0.071(6) -0.011(5) 0.009(5) -0.003(5)
C43 0.046(5) 0.056(6) 0.052(5) 0.007(4) 0.004(4) 0.004(4)
C44 0.058(6) 0.076(8) 0.042(5) 0.004(4) 0.000(4) -0.002(5)
C45 0.057(6) 0.101(9) 0.079(7) 0.024(6) 0.013(5) 0.000(6)
C47 0.073(8) 0.159(15) 0.090(9) 0.048(10) 0.021(7) 0.000(9)
C48 0.059(7) 0.184(17) 0.073(8) 0.000(10) 0.025(6) 0.010(10)
C49 0.080(8) 0.135(13) 0.094(9) -0.029(9) 0.011(7) 0.035(8)
C50 0.054(6) 0.081(8) 0.070(6) -0.004(6) 0.012(5) 0.007(5)
C51 0.053(6) 0.062(7) 0.063(6) 0.001(5) -0.001(5) -0.010(5)
C52 0.058(6) 0.104(10) 0.061(6) -0.002(6) 0.012(5) 0.004(6)
C53 0.074(7) 0.098(9) 0.061(6) 0.016(6) 0.009(5) -0.005(7)
C54 0.072(7) 0.070(7) 0.060(6) 0.012(5) 0.006(5) -0.002(6)
C55 0.056(5) 0.067(7) 0.050(5) 0.000(5) -0.002(4) -0.011(5)
C56 0.049(5) 0.062(6) 0.038(4) -0.003(4) 0.008(4) -0.001(4)
C57 0.042(4) 0.055(6) 0.052(5) 0.011(3) -0.001(4) 0.001(4)
N7 0.068(5) 0.062(5) 0.046(4) 0.004(3) 0.006(3) -0.008(4)
C58 0.062(6) 0.064(7) 0.050(5) -0.005(5) 0.004(4) -0.011(5)
C59 0.062(6) 0.065(7) 0.051(5) 0.007(5) 0.002(4) -0.004(5)
C60 0.091(8) 0.060(7) 0.054(6) 0.000(5) 0.010(5) -0.013(6)
C61 0.120(10) 0.069(8) 0.053(6) -0.007(5) 0.021(6) -0.029(7)
C62 0.096(8) 0.086(9) 0.049(6) 0.012(6) 0.006(5) -0.032(7)
C63 0.090(8) 0.057(7) 0.061(6) 0.013(5) -0.004(5) -0.017(6)
C64 0.069(6) 0.049(6) 0.040(4) 0.005(4) 0.005(4) -0.015(5)
C65 0.041(5) 0.051(6) 0.067(6) -0.002(4) -0.003(4) -0.010(4)
C66 0.047(5) 0.064(7) 0.062(6) 0.000(5) -0.004(4) -0.004(5)
C67 0.051(6) 0.081(8) 0.062(6) -0.014(5) -0.004(5) -0.013(5)
C68 0.071(7) 0.040(6) 0.142(11) 0.012(6) -0.012(7) 0.011(5)
C69 0.060(7) 0.089(10) 0.102(9) -0.004(7) 0.019(6) 0.006(6)
C70 0.064(7) 0.085(8) 0.086(7) 0.028(6) -0.002(6) 0.021(6)
C71 0.036(5) 0.094(8) 0.078(7) 0.003(6) 0.004(5) 0.015(5)
C72 0.070(7) 0.073(7) 0.064(6) 0.025(5) 0.008(5) 0.015(6)
N1 0.046(4) 0.063(5) 0.056(4) 0.007(4) 0.008(3) 0.010(4)
N2 0.052(4) 0.086(6) 0.054(5) 0.015(4) -0.005(4) 0.000(5)
N3 0.039(4) 0.072(5) 0.040(4) 0.012(3) -0.006(3) 0.007(4)
N4 0.053(5) 0.072(6) 0.055(4) 0.001(4) -0.001(4) 0.000(4)
N5 0.044(4) 0.062(5) 0.054(4) -0.008(4) 0.003(3) -0.003(4)
N6 0.065(5) 0.043(4) 0.050(4) 0.004(3) -0.007(4) 0.001(4)
N8 0.044(4) 0.074(5) 0.038(4) -0.011(4) -0.008(3) 0.009(4)
O1 0.058(4) 0.042(4) 0.094(5) -0.003(3) -0.008(3) 0.006(3)
O2 0.111(7) 0.120(8) 0.112(7) 0.006(6) 0.035(5) 0.059(6)
O3 0.102(6) 0.103(7) 0.090(6) 0.028(5) 0.009(5) 0.019(5)
O4 0.046(4) 0.119(7) 0.163(8) 0.038(6) -0.030(5) -0.007(5)
O6 0.045(4) 0.066(5) 0.101(5) 0.004(4) 0.013(3) 0.001(3)
O7 0.095(6) 0.076(6) 0.104(6) 0.007(5) 0.011(5) -0.028(5)
O8 0.104(7) 0.127(9) 0.171(9) 0.043(7) -0.059(7) 0.015(6)
O9 0.122(8) 0.077(7) 0.181(10) -0.021(6) 0.028(7) 0.029(6)
Re1 0.0457(2) 0.0695(3) 0.0637(2) 0.0100(2) -0.00038(18) 0.01177(19)
Re2 0.0493(2) 0.0574(2) 0.0749(3) 0.0011(2) -0.00284(19) 0.00376(19)

loop_
_atom_type_symbol
_atom_type_description
_atom_type_scat_dispersion_real
_atom_type_scat_dispersion_imag
_atom_type_scat_source
C C 0.0033 0.0016 'International Tables Vol C Tables 4.2.6.8 and 6.1.1.4'
H H 0.0000 0.0000 'International Tables Vol C Tables 4.2.6.8 and 6.1.1.4'
N N 0.0061 0.0033 'International Tables Vol C Tables 4.2.6.8 and 6.1.1.4'
O O 0.0106 0.0060 'International Tables Vol C Tables 4.2.6.8 and 6.1.1.4'
Re Re -1.0185 7.2310 'International Tables Vol C Tables 4.2.6.8 and 6.1.1.4'

loop_
_geom_angle_atom_site_label_1
_geom_angle_atom_site_label_2
_geom_angle_atom_site_label_3
_geom_angle
_geom_angle_site_symmetry_1
_geom_angle_site_symmetry_3
C6 C1 C2 121.2(9) . .
C6 C1 N3 108.8(7) . .
C2 C1 N3 130.0(9) . .
C3 C2 C1 117.1(10) . .
C3 C2 H2 121.5 . .
C1 C2 H2 121.5 . .
C2 C3 C4 121.2(9) . .
C2 C3 H3 119.4 . .
C4 C3 H3 119.4 . .
C5 C4 C3 120.8(10) . .
C5 C4 H4 119.6 . .
C3 C4 H4 119.6 . .
C4 C5 C6 117.3(11) . .
C4 C5 H5 121.4 . .
C6 C5 H5 121.4 . .
C1 C6 C5 122.4(9) . .
C1 C6 N8 106.2(7) . .
C5 C6 N8 131.3(9) . .
N3 C7 N8 109.6(7) . .
N3 C7 C8 125.4(8) . .
N8 C7 C8 124.9(8) . .
C13 C8 C9 119.1(8) . .
C13 C8 C7 121.8(9) . .
C9 C8 C7 119.0(8) . .
O1 C9 C10 119.3(9) . .
O1 C9 C8 123.7(8) . .
C10 C9 C8 116.9(9) . .
C11 C10 C9 121.7(10) . .
C11 C10 H10 119.2 . .
C9 C10 H10 119.2 . .
C12 C11 C10 121.8(10) . .
C12 C11 H11 119.1 . .
C10 C11 H11 119.1 . .
C11 C12 C13 118.8(10) . .
C11 C12 H12 120.6 . .
C13 C12 H12 120.6 . .
C12 C13 C8 121.4(10) . .
C12 C13 H13 119.3 . .
C8 C13 H13 119.3 . .
C16 C14 C15 120.6(8) . .
C16 C14 N8 120.0(9) . .
C15 C14 N8 119.3(9) . .
C16 C15 C14 119.8(9) 2 .
C16 C15 H15 120.1 2 .
C14 C15 H15 120.1 . .
C14 C16 C15 119.5(9) . 2
C14 C16 H16 120.2 . .
C15 C16 H16 120.2 2 .
C019 C17 C18 118.8(14) . .
C019 C17 H17 120.6 . .
C18 C17 H17 120.6 . .
C19 C18 C17 120.4(17) . .
C19 C18 H18 119.8 . .
C17 C18 H18 119.8 . .
C17 C019 C21 121.5(11) . .
C17 C019 C22 120.3(11) . .
C21 C019 C22 118.3(9) . .
C20 C19 C18 119.2(18) . .
C20 C19 H19 120.4 . .
C18 C19 H19 120.4 . .
C19 C20 C21 121.9(17) . .
C19 C20 H20 119.1 . .
C21 C20 H20 119.1 . .
C20 C21 C019 118.2(13) . .
C20 C21 H21 120.9 . .
C019 C21 H21 120.9 . .
N1 C22 N2 111.5(9) . .
N1 C22 C019 128.7(9) . .
N2 C22 C019 119.8(9) . .
C24 C23 C28 120.5(9) . .
C24 C23 N1 132.1(9) . .
C28 C23 N1 107.4(9) . .
C23 C24 C25 116.5(11) . .
C23 C24 H24 121.8 . .
C25 C24 H24 121.8 . .
C26 C25 C24 124.8(13) . .
C26 C25 H25 117.6 . .
C24 C25 H25 117.6 . .
C25 C26 C27 118.8(10) . .
C25 C26 H26 120.6 . .
C27 C26 H26 120.6 . .
C28 C27 C26 117.1(11) . .
C28 C27 H27 121.4 . .
C26 C27 H27 121.4 . .
C27 C28 N2 131.1(10) . .
C27 C28 C23 122.2(11) . .
N2 C28 C23 106.6(8) . .
N2 C29 C30 113.8(8) . .
N2 C29 H29A 108.8 . .
C30 C29 H29A 108.8 . .
N2 C29 H29B 108.8 . .
C30 C29 H29B 108.8 . .
H29A C29 H29B 107.7 . .
C35 C30 C31 120.1(9) . .
C35 C30 C29 118.0(8) . .
C31 C30 C29 121.8(9) . .
C32 C31 C30 119.5(9) . .
C32 C31 H31 120.2 . .
C30 C31 H31 120.2 . .
C31 C32 C33 120.8(10) . .
C31 C32 H32 119.6 . .
C33 C32 H32 119.6 . .
C34 C33 C32 119.4(9) . .
C34 C33 H33 120.3 . .
C32 C33 H33 120.3 . .
C33 C34 C35 119.3(9) . .
C33 C34 C36 122.8(9) . .
C35 C34 C36 117.8(8) . .
C30 C35 C34 120.7(9) . .
C30 C35 H35 119.6 . .
C34 C35 H35 119.6 . .
N4 C36 C34 112.9(8) . .
N4 C36 H36A 109.0 . .
C34 C36 H36A 109.0 . .
N4 C36 H36B 109.0 . .
C34 C36 H36B 109.0 . .
H36A C36 H36B 107.8 . .
C42 C37 N4 105.5(8) . .
C42 C37 C38 123.6(11) . .
N4 C37 C38 130.9(10) . .
C39 C38 C37 117.1(12) . .
C39 C38 H38 121.4 . .
C37 C38 H38 121.4 . .
C38 C39 C40 120.0(11) . .
C38 C39 H39 120.0 . .
C40 C39 H39 120.0 . .
C41 C40 C39 122.5(11) . .
C41 C40 H40 118.8 . .
C39 C40 H40 118.8 . .
C40 C41 C42 116.8(11) . .
C40 C41 H41 121.6 . .
C42 C41 H41 121.6 . .
C37 C42 C41 120.0(9) . .
C37 C42 N5 110.9(8) . .
C41 C42 N5 129.1(9) . .
N5 C43 N4 110.6(7) . .
N5 C43 C44 128.8(8) . .
N4 C43 C44 120.6(8) . .
C45 C44 C50 117.5(9) . .
C45 C44 C43 122.1(10) . .
C50 C44 C43 120.2(9) . .
C44 C45 C47 120.4(13) . .
C44 C45 H45 119.8 . .
C47 C45 H45 119.8 . .
C48 C47 C45 121.7(13) . .
C48 C47 H47 119.2 . .
C45 C47 H47 119.2 . .
C47 C48 C49 119.3(12) . .
C47 C48 H48 120.4 . .
C49 C48 H48 120.4 . .
C48 C49 C50 119.4(14) . .
C48 C49 H49 120.3 . .
C50 C49 H49 120.3 . .
C49 C50 C44 121.6(11) . .
C49 C50 H50 119.2 . .
C44 C50 H50 119.2 . .
O6 C51 C56 124.8(8) . .
O6 C51 C52 119.0(9) . .
C56 C51 C52 116.2(9) . .
C53 C52 C51 121.3(10) . .
C53 C52 H52 119.4 . .
C51 C52 H52 119.4 . .
C54 C53 C52 120.9(10) . .
C54 C53 H53 119.6 . .
C52 C53 H53 119.6 . .
C53 C54 C55 119.9(10) . .
C53 C54 H54 120.1 . .
C55 C54 H54 120.1 . .
C54 C55 C56 121.0(9) . .
C54 C55 H55 119.5 . .
C56 C55 H55 119.5 . .
C55 C56 C51 120.5(8) . .
C55 C56 C57 121.4(8) . .
C51 C56 C57 118.1(8) . .
N6 C57 N7 109.5(7) . .
N6 C57 C56 126.9(8) . .
N7 C57 C56 123.6(8) . .
C57 N7 C59 107.9(8) . .
C57 N7 C64 129.3(7) . .
C59 N7 C64 121.8(7) . .
C63 C58 N6 132.1(10) . .
C63 C58 C59 119.7(9) . .
N6 C58 C59 108.2(8) . .
N7 C59 C60 131.0(10) . .
N7 C59 C58 106.9(8) . .
C60 C59 C58 122.1(9) . .
C59 C60 C61 117.1(10) . .
C59 C60 H60 121.5 . .
C61 C60 H60 121.5 . .
C62 C61 C60 120.3(9) . .
C62 C61 H61 119.8 . .
C60 C61 H61 119.8 . .
C63 C62 C61 122.1(10) . .
C63 C62 H62 118.9 . .
C61 C62 H62 118.9 . .
C62 C63 C58 118.6(10) . .
C62 C63 H63 120.7 . .
C58 C63 H63 120.7 . .
C65 C64 C66 122.4(8) . .
C65 C64 N7 119.1(8) . .
C66 C64 N7 118.5(9) . .
C64 C65 C66 119.9(8) . 2
C64 C65 H65 120.1 . .
C66 C65 H65 120.1 2 .
C65 C66 C64 117.7(9) 2 .
C65 C66 H66 121.2 2 .
C64 C66 H66 121.2 . .
O7 C67 Re2 176.6(10) . .
O8 C68 Re2 177.0(11) . .
O9 C69 Re2 179.0(12) . .
O4 C70 Re1 178.8(11) . .
O3 C71 Re1 178.4(9) . .
O2 C72 Re1 177.3(11) . .
C22 N1 C23 106.8(8) . .
C22 N1 Re1 131.5(6) . .
C23 N1 Re1 121.8(7) . .
C22 N2 C28 107.7(8) . .
C22 N2 C29 127.6(9) . .
C28 N2 C29 124.4(8) . .
C7 N3 C1 106.2(7) . .
C7 N3 Re1 126.2(6) . .
C1 N3 Re1 127.3(5) . .
C43 N4 C37 108.3(8) . .
C43 N4 C36 127.2(8) . .
C37 N4 C36 124.5(8) . .
C43 N5 C42 104.7(7) . .
C43 N5 Re2 131.1(6) . .
C42 N5 Re2 124.2(6) . .
C57 N6 C58 107.6(7) . .
C57 N6 Re2 124.8(6) . .
C58 N6 Re2 127.4(6) . .
C7 N8 C6 109.2(7) . .
C7 N8 C14 125.6(7) . .
C6 N8 C14 123.4(7) . .
C9 O1 Re1 127.5(6) . .
C51 O6 Re2 126.6(6) . .
C71 Re1 C70 89.1(4) . .
C71 Re1 C72 89.2(4) . .
C70 Re1 C72 84.4(5) . .
C71 Re1 O1 93.4(3) . .
C70 Re1 O1 177.2(4) . .
C72 Re1 O1 94.5(4) . .
C71 Re1 N3 89.8(3) . .
C70 Re1 N3 100.0(4) . .
C72 Re1 N3 175.4(4) . .
O1 Re1 N3 81.2(2) . .
C71 Re1 N1 174.1(3) . .
C70 Re1 N1 94.9(4) . .
C72 Re1 N1 95.4(3) . .
O1 Re1 N1 82.6(3) . .
N3 Re1 N1 85.3(2) . .
C68 Re2 C67 88.2(4) . .
C68 Re2 C69 85.8(5) . .
C67 Re2 C69 83.8(5) . .
C68 Re2 O6 94.8(4) . .
C67 Re2 O6 177.0(3) . .
C69 Re2 O6 95.7(4) . .
C68 Re2 N6 92.4(4) . .
C67 Re2 N6 99.0(4) . .
C69 Re2 N6 176.6(4) . .
O6 Re2 N6 81.6(3) . .
C68 Re2 N5 176.8(4) . .
C67 Re2 N5 94.8(3) . .
C69 Re2 N5 95.6(4) . .
O6 Re2 N5 82.3(3) . .
N6 Re2 N5 86.0(3) . .

loop_
_geom_bond_atom_site_label_1
_geom_bond_atom_site_label_2
_geom_bond_distance
_geom_bond_site_symmetry_2
C1 C6 1.373(12) .
C1 C2 1.394(12) .
C1 N3 1.435(11) .
C2 C3 1.378(14) .
C2 H2 0.9300 .
C3 C4 1.418(16) .
C3 H3 0.9300 .
C4 C5 1.377(14) .
C4 H4 0.9300 .
C5 C6 1.379(12) .
C5 H5 0.9300 .
C6 N8 1.385(10) .
C7 N3 1.341(10) .
C7 N8 1.379(11) .
C7 C8 1.443(11) .
C8 C13 1.411(12) .
C8 C9 1.416(13) .
C9 O1 1.323(10) .
C9 C10 1.408(12) .
C10 C11 1.362(14) .
C10 H10 0.9300 .
C11 C12 1.360(15) .
C11 H11 0.9300 .
C12 C13 1.378(12) .
C12 H12 0.9300 .
C13 H13 0.9300 .
C14 C16 1.382(13) .
C14 C15 1.391(13) .
C14 N8 1.437(10) .
C15 C16 1.390(12) 2
C15 H15 0.9300 .
C16 H16 0.9300 .
C17 C019 1.374(13) .
C17 C18 1.390(18) .
C17 H17 0.9300 .
C18 C19 1.37(2) .
C18 H18 0.9300 .
C019 C21 1.378(15) .
C019 C22 1.517(13) .
C19 C20 1.37(2) .
C19 H19 0.9300 .
C20 C21 1.375(16) .
C20 H20 0.9300 .
C21 H21 0.9300 .
C22 N1 1.318(12) .
C22 N2 1.370(11) .
C23 C24 1.350(14) .
C23 C28 1.403(13) .
C23 N1 1.420(11) .
C24 C25 1.370(14) .
C24 H24 0.9300 .
C25 C26 1.361(17) .
C25 H25 0.9300 .
C26 C27 1.394(16) .
C26 H26 0.9300 .
C27 C28 1.367(13) .
C27 H27 0.9300 .
C28 N2 1.381(12) .
C29 N2 1.452(12) .
C29 C30 1.529(12) .
C29 H29A 0.9700 .
C29 H29B 0.9700 .
C30 C35 1.376(13) .
C30 C31 1.396(12) .
C31 C32 1.369(12) .
C31 H31 0.9300 .
C32 C33 1.408(13) .
C32 H32 0.9300 .
C33 C34 1.387(12) .
C33 H33 0.9300 .
C34 C35 1.394(12) .
C34 C36 1.523(13) .
C35 H35 0.9300 .
C36 N4 1.449(11) .
C36 H36A 0.9700 .
C36 H36B 0.9700 .
C37 C42 1.364(13) .
C37 N4 1.385(12) .
C37 C38 1.395(13) .
C38 C39 1.370(17) .
C38 H38 0.9300 .
C39 C40 1.400(17) .
C39 H39 0.9300 .
C40 C41 1.394(15) .
C40 H40 0.9300 .
C41 C42 1.396(12) .
C41 H41 0.9300 .
C42 N5 1.413(11) .
C43 N5 1.344(10) .
C43 N4 1.380(10) .
C43 C44 1.447(12) .
C44 C45 1.374(13) .
C44 C50 1.401(13) .
C45 C47 1.375(16) .
C45 H45 0.9300 .
C47 C48 1.364(19) .
C47 H47 0.9300 .
C48 C49 1.375(19) .
C48 H48 0.9300 .
C49 C50 1.377(14) .
C49 H49 0.9300 .
C50 H50 0.9300 .
C51 O6 1.316(11) .
C51 C56 1.420(12) .
C51 C52 1.426(13) .
C52 C53 1.377(14) .
C52 H52 0.9300 .
C53 C54 1.369(14) .
C53 H53 0.9300 .
C54 C55 1.373(12) .
C54 H54 0.9300 .
C55 C56 1.391(12) .
C55 H55 0.9300 .
C56 C57 1.477(11) .
C57 N6 1.349(10) .
C57 N7 1.382(11) .
N7 C59 1.382(11) .
N7 C64 1.468(11) .
C58 C63 1.383(12) .
C58 N6 1.391(10) .
C58 C59 1.394(13) .
C59 C60 1.395(12) .
C60 C61 1.396(13) .
C60 H60 0.9300 .
C61 C62 1.386(14) .
C61 H61 0.9300 .
C62 C63 1.370(14) .
C62 H62 0.9300 .
C63 H63 0.9300 .
C64 C65 1.359(12) .
C64 C66 1.386(12) .
C65 C66 1.385(12) 2
C65 H65 0.9300 .
C66 H66 0.9300 .
C67 O7 1.151(11) .
C67 Re2 1.905(11) .
C68 O8 1.154(13) .
C68 Re2 1.902(13) .
C69 O9 1.155(13) .
C69 Re2 1.915(13) .
C70 O4 1.151(12) .
C70 Re1 1.902(12) .
C71 O3 1.187(12) .
C71 Re1 1.867(12) .
C72 O2 1.153(12) .
C72 Re1 1.940(12) .
N1 Re1 2.247(7) .
N3 Re1 2.159(7) .
N5 Re2 2.229(7) .
N6 Re2 2.181(7) .
O1 Re1 2.096(6) .
O6 Re2 2.109(6) .
